data_8105455
loop_
_publ_author_name
'Zhao, Ruo-Lin'
'Wang, Hui-Yun'
'Wang, Xiao-Hui'
'Liu, Li'
'Meng, Qing-Guo'

_publ_section_title
;
 The crystal structure of benzyl 3\b-acetylglycyrrhetate, C39H54O5
;
_journal_issue 6
_journal_name_full 'Zeitschrift f\"ur Kristallographie - New Crystal Structures'
_journal_page_first 1319
_journal_page_last 1321
_journal_paper_doi 10.1515/ncrs-2020-0296
_journal_volume 235
_journal_year 2020
_chemical_absolute_configuration unk
_chemical_formula_moiety 'C39 H54 O5'
_chemical_formula_sum 'C39 H54 O5'
_chemical_formula_weight 602.82
_space_group_crystal_system monoclinic
_space_group_IT_number 4
_space_group_name_Hall 'P 2yb'
_space_group_name_H-M_alt 'P 1 21 1'
_atom_sites_solution_hydrogens geom
_atom_sites_solution_primary iterative
_cell_angle_alpha 90
_cell_angle_beta 117.789(3)
_cell_angle_gamma 90
_cell_formula_units_Z 2
_cell_length_a 6.98138(17)
_cell_length_b 37.9050(6)
_cell_length_c 7.28644(16)
_cell_measurement_reflns_used 9020
_cell_measurement_temperature 293(2)
_cell_measurement_theta_max 66.9040
_cell_measurement_theta_min 6.8400
_cell_volume 1705.83(8)
_computing_cell_refinement 'CrysAlisPro 1.171.39.46e (Rigaku OD, 2018)'
_computing_data_collection 'CrysAlisPro 1.171.39.46e (Rigaku OD, 2018)'
_computing_data_reduction 'CrysAlisPro 1.171.39.46e (Rigaku OD, 2018)'
_computing_molecular_graphics 'Olex2 (Dolomanov et al., 2009)'
_computing_publication_material 'Olex2 (Dolomanov et al., 2009)'
_computing_structure_refinement 'ShelXL (Sheldrick, 2015)'
_computing_structure_solution
;
Superflip (Palatinus & Chapuis, 2007;Palatinus & van der Lee, 2008;
Palatinus et al., 2012)
;
_diffrn_ambient_temperature 293(2)
_diffrn_detector 'CCD plate'
_diffrn_detector_area_resol_mean 10.4674
_diffrn_detector_type Atlas
_diffrn_measured_fraction_theta_full 0.991
_diffrn_measured_fraction_theta_max 0.990
_diffrn_measurement_details
;
List of Runs (angles in degrees, time in seconds):

  # Type    Start    End  Width  t~exp~   \w     \q     \k     \f   Frames
--------------------------------------------------------------------------
  1  \w    -32.00  30.00   1.00    1.00    --   42.08 -38.00  60.00   62
  2  \w     -3.00  91.00   1.00    1.00    --   42.08-125.00-150.00   94
  3  \w     40.00  66.00   1.00    1.00    --   42.08 -38.00  60.00   26
  4  \w    119.00 147.00   1.00    3.12    --   92.50  61.00  60.00   28
  5  \w     63.00 120.00   1.00    3.12    --   92.50 -77.00 -90.00   57
  6  \w     64.00 124.00   1.00    3.12    --   92.50 -91.00  83.90   60
  7  \w     76.00 123.00   1.00    3.12    --   92.50 125.00-180.00   47
  8  \w     19.00  79.00   1.00    3.12    --   92.50-125.00-120.00   60
  9  \w    140.00 165.00   1.00    3.12    --   92.50 125.00  30.00   25
 10  \w     17.00  42.00   1.00    3.12    --   92.50 -77.00 -90.00   25
 11  \w     11.00  83.00   1.00    3.12    --   92.50 -95.00  90.00   72
 12  \w     32.00  58.00   1.00    3.12    --   92.50 -91.00  83.90   26
 13  \w     90.00 116.00   1.00    3.12    --   92.50  77.00-180.00   26
 14  \w     42.00  68.00   1.00    3.12    --   92.50 -30.00 -90.00   26
 15  \w     85.00 112.00   1.00    3.12    --   92.50 -30.00 -90.00   27
 16  \w     73.00 155.00   1.00    3.12    --   92.50 125.00-120.00   82
 17  \w    103.00 161.00   1.00    3.12    --   92.50 125.00 -30.00   58
 18  \w     74.00 122.00   1.00    3.12    --   92.50  61.00  30.00   48
 19  \w     23.00  72.00   1.00    3.12    --   92.50-125.00 -30.00   49
 20  \w     19.00  44.00   1.00    3.12    --   92.50-125.00 120.00   25
 21  \w     68.00  93.00   1.00    3.12    --   92.50-125.00 120.00   25
 22  \w     42.00  69.00   1.00    3.12    --   92.50 -95.00-120.00   27
 23  \w     80.00 113.00   1.00    3.12    --   92.50  61.00  60.00   33
 24  \w     88.00 162.00   1.00    3.12    --   92.50  30.00-180.00   74
 25  \w     31.00  60.00   1.00    1.00    --   42.20  38.00 -60.00   29
 26  \w     87.00 113.00   1.00    3.12    --   92.50  30.00  90.00   26
 27  \w     36.00  90.00   1.00    3.12    --   92.50 -45.00  90.00   54
 28  \w     31.00  69.00   1.00    3.12    --   92.50-125.00   0.00   38
 29  \w     87.00 124.00   1.00    3.12    --   92.50 -90.00 173.00   37
 30  \w    139.00 166.00   1.00    3.12    --   92.50  30.00  90.00   27
 31  \w     91.00 156.00   1.00    3.12    --   92.50 125.00 120.00   65
 32  \w     88.00 116.00   1.00    3.12    --   92.50 -45.00-180.00   28
 33  \w     68.00 118.00   1.00    3.12    --   92.50 -61.00 -30.00   50
 34  \w    109.00 142.00   1.00    3.12    --   92.50 -15.00   0.00   33
;
_diffrn_measurement_device 'four-circle diffractometer'
_diffrn_measurement_device_type 'Xcalibur, Atlas, Gemini ultra'
_diffrn_measurement_method '\w scans'
_diffrn_orient_matrix_type 'CrysAlisPro convention (1999,Acta A55,543-557)'
_diffrn_orient_matrix_UB_11 0.0407414000
_diffrn_orient_matrix_UB_12 -0.0385877000
_diffrn_orient_matrix_UB_13 0.0748608000
_diffrn_orient_matrix_UB_21 0.2399757000
_diffrn_orient_matrix_UB_22 0.0086659000
_diffrn_orient_matrix_UB_23 0.1432316000
_diffrn_orient_matrix_UB_31 -0.0546899000
_diffrn_orient_matrix_UB_32 0.0093517000
_diffrn_orient_matrix_UB_33 0.1760282000
_diffrn_radiation_monochromator mirror
_diffrn_radiation_probe x-ray
_diffrn_radiation_type CuK\a
_diffrn_radiation_wavelength 1.54184
_diffrn_reflns_av_R_equivalents 0.0238
_diffrn_reflns_av_unetI/netI 0.0206
_diffrn_reflns_Laue_measured_fraction_full 0.991
_diffrn_reflns_Laue_measured_fraction_max 0.990
_diffrn_reflns_limit_h_max 8
_diffrn_reflns_limit_h_min -8
_diffrn_reflns_limit_k_max 43
_diffrn_reflns_limit_k_min -45
_diffrn_reflns_limit_l_max 8
_diffrn_reflns_limit_l_min -7
_diffrn_reflns_number 17341
_diffrn_reflns_point_group_measured_fraction_full 0.931
_diffrn_reflns_point_group_measured_fraction_max 0.931
_diffrn_reflns_theta_full 66.876
_diffrn_reflns_theta_max 66.876
_diffrn_reflns_theta_min 4.666
_diffrn_source 'fine-focus sealed X-ray tube'
_diffrn_source_type 'Enhance Ultra (Cu) X-ray Source'
_exptl_absorpt_coefficient_mu 0.593
_exptl_absorpt_correction_T_max 1.00000
_exptl_absorpt_correction_T_min 0.87754
_exptl_absorpt_correction_type multi-scan
_exptl_absorpt_process_details
;
CrysAlisPro 1.171.39.46e (Rigaku Oxford Diffraction, 2018)
Empirical absorption correction using spherical harmonics,
 implemented in SCALE3 ABSPACK scaling algorithm.
;
_exptl_crystal_colour 'clear light colourless'
_exptl_crystal_colour_lustre clear
_exptl_crystal_colour_modifier light
_exptl_crystal_colour_primary colourless
_exptl_crystal_density_diffrn 1.174
_exptl_crystal_description block
_exptl_crystal_F_000 656
_exptl_crystal_size_max 0.24
_exptl_crystal_size_mid 0.22
_exptl_crystal_size_min 0.15
_refine_diff_density_max 0.178
_refine_diff_density_min -0.112
_refine_diff_density_rms 0.029
_refine_ls_abs_structure_details
;
 Flack x determined using 2361 quotients [(I+)-(I-)]/[(I+)+(I-)]
 (Parsons, Flack and Wagner, Acta Cryst. B69 (2013) 249-259).
;
_refine_ls_abs_structure_Flack 0.07(7)
_refine_ls_extinction_coef 0.0105(8)
_refine_ls_extinction_expression Fc^*^=kFc[1+0.001xFc^2^\l^3^/sin(2\q)]^-1/4^
_refine_ls_extinction_method 'SHELXL-2014/7 (Sheldrick 2014'
_refine_ls_goodness_of_fit_ref 1.040
_refine_ls_hydrogen_treatment constr
_refine_ls_matrix_type full
_refine_ls_number_parameters 406
_refine_ls_number_reflns 5669
_refine_ls_number_restraints 1
_refine_ls_restrained_S_all 1.040
_refine_ls_R_factor_all 0.0345
_refine_ls_R_factor_gt 0.0326
_refine_ls_shift/su_max 0.001
_refine_ls_shift/su_mean 0.000
_refine_ls_structure_factor_coef Fsqd
_refine_ls_weighting_details 'w=1/[\s^2^(Fo^2^)+(0.0498P)^2^+0.1323P] where P=(Fo^2^+2Fc^2^)/3'
_refine_ls_weighting_scheme calc
_refine_ls_wR_factor_gt 0.0852
_refine_ls_wR_factor_ref 0.0872
_reflns_Friedel_coverage 0.849
_reflns_Friedel_fraction_full 0.869
_reflns_Friedel_fraction_max 0.869
_reflns_number_gt 5431
_reflns_number_total 5669
_reflns_threshold_expression 'I > 2\s(I)'
_cod_data_source_file suppl_ncrs-2020-0296_suppl.cif
_cod_data_source_block a
_cod_original_cell_volume 1705.82(8)
_cod_database_code 8105455
_chemical_oxdiff_formula 'C1 H1 O1'
_shelx_space_group_comment
;
The symmetry employed for this shelxl refinement is uniquely defined
by the following loop, which should always be used as a source of
symmetry information in preference to the above space-group names.
They are only intended as comments.
;
_reflns_odcompleteness_completeness 98.56
_reflns_odcompleteness_iscentric 1
_reflns_odcompleteness_theta 66.97
_olex2_refinement_description
;
1. Fixed Uiso
 At 1.2 times of:
  All C(H) groups, All C(H,H) groups
 At 1.5 times of:
  All C(H,H,H) groups
2.a Ternary CH refined with riding coordinates:
 C3(H3), C5(H5), C9(H9), C18(H18)
2.b Secondary CH2 refined with riding coordinates:
 C1(H1A,H1B), C2(H2A,H2B), C6(H6A,H6B), C7(H7A,H7B), C15(H15A,H15B), C16(H16A,
 H16B), C19(H19A,H19B), C21(H21A,H21B), C22(H22A,H22B), C31(H31A,H31B)
2.c Aromatic/amide H refined with riding coordinates:
 C12(H12), C33(H33), C34(H34), C35(H35), C36(H36), C37(H37)
2.d Idealised Me refined as rotating group:
 C23(H23A,H23B,H23C), C24(H24A,H24B,H24C), C25(H25A,H25B,H25C), C26(H26A,H26B,
 H26C), C27(H27A,H27B,H27C), C28(H28A,H28B,H28C), C30(H30A,H30B,H30C), C39(H39A,
 H39B,H39C)
;

loop_
_space_group_symop_operation_xyz
'x, y, z'
'-x, y+1/2, -z'

loop_
_atom_site_label
_atom_site_type_symbol
_atom_site_fract_x
_atom_site_fract_y
_atom_site_fract_z
_atom_site_U_iso_or_equiv
_atom_site_adp_type
_atom_site_occupancy
_atom_site_site_symmetry_order
_atom_site_calc_flag
_atom_site_refinement_flags_posn
_atom_site_refinement_flags_adp
_atom_site_refinement_flags_occupancy
_atom_site_disorder_assembly
_atom_site_disorder_group
O1 O 0.4864(3) 0.32041(4) 0.0024(3) 0.0604(4) Uani 1 1 d . . . . .
C1 C 0.2614(4) 0.41188(6) -0.1744(3) 0.0487(5) Uani 1 1 d . . . . .
H1A H 0.1412 0.4197 -0.3034 0.058 Uiso 1 1 calc R . . . .
H1B H 0.3915 0.4233 -0.1610 0.058 Uiso 1 1 calc R . . . .
O2 O -0.0263(3) 0.47398(5) -0.3207(2) 0.0633(5) Uani 1 1 d . . . . .
C2 C 0.2866(5) 0.37197(6) -0.1838(4) 0.0529(6) Uani 1 1 d . . . . .
H2A H 0.1541 0.3604 -0.2045 0.063 Uiso 1 1 calc R . . . .
H2B H 0.3118 0.3662 -0.3005 0.063 Uiso 1 1 calc R . . . .
O3 O -0.0299(4) 0.63530(5) -0.3056(3) 0.0720(6) Uani 1 1 d . . . . .
C3 C 0.4726(4) 0.35879(6) 0.0134(4) 0.0492(5) Uani 1 1 d . . . . .
H3 H 0.6069 0.3692 0.0262 0.059 Uiso 1 1 calc R . . . .
O4 O 0.0348(3) 0.68426(4) -0.1158(3) 0.0582(4) Uani 1 1 d . . . . .
C4 C 0.4547(4) 0.36724(6) 0.2106(3) 0.0474(5) Uani 1 1 d . . . . .
O5 O 0.7215(5) 0.32346(7) -0.1239(5) 0.1022(9) Uani 1 1 d . . . . .
C5 C 0.4095(3) 0.40766(5) 0.2092(3) 0.0383(4) Uani 1 1 d . . . . .
H5 H 0.5403 0.4191 0.2198 0.046 Uiso 1 1 calc R . . . .
C6 C 0.3948(4) 0.41981(6) 0.4019(3) 0.0445(5) Uani 1 1 d . . . . .
H6A H 0.5052 0.4080 0.5235 0.053 Uiso 1 1 calc R . . . .
H6B H 0.2544 0.4135 0.3891 0.053 Uiso 1 1 calc R . . . .
C7 C 0.4260(4) 0.45969(6) 0.4281(3) 0.0421(5) Uani 1 1 d . . . . .
H7A H 0.5723 0.4654 0.4554 0.050 Uiso 1 1 calc R . . . .
H7B H 0.4103 0.4669 0.5482 0.050 Uiso 1 1 calc R . . . .
C8 C 0.2661(3) 0.48086(5) 0.2389(3) 0.0346(4) Uani 1 1 d . . . . .
C9 C 0.2469(3) 0.46436(5) 0.0336(3) 0.0336(4) Uani 1 1 d . . . . .
H9 H 0.3872 0.4692 0.0389 0.040 Uiso 1 1 calc R . . . .
C10 C 0.2211(3) 0.42328(5) 0.0082(3) 0.0376(4) Uani 1 1 d . . . . .
C11 C 0.0863(3) 0.48616(6) -0.1490(3) 0.0418(5) Uani 1 1 d . . . . .
C12 C 0.0749(3) 0.52417(5) -0.1149(3) 0.0420(5) Uani 1 1 d . . . . .
H12 H -0.0188 0.5377 -0.2277 0.050 Uiso 1 1 calc R . . . .
C13 C 0.1891(3) 0.54082(5) 0.0660(3) 0.0349(4) Uani 1 1 d . . . . .
C14 C 0.3514(3) 0.52010(5) 0.2539(3) 0.0341(4) Uani 1 1 d . . . . .
C15 C 0.3927(4) 0.53731(6) 0.4626(3) 0.0431(5) Uani 1 1 d . . . . .
H15A H 0.2805 0.5296 0.4967 0.052 Uiso 1 1 calc R . . . .
H15B H 0.5302 0.5289 0.5711 0.052 Uiso 1 1 calc R . . . .
C16 C 0.3965(4) 0.57757(6) 0.4610(3) 0.0452(5) Uani 1 1 d . . . . .
H16A H 0.5211 0.5854 0.4465 0.054 Uiso 1 1 calc R . . . .
H16B H 0.4128 0.5863 0.5927 0.054 Uiso 1 1 calc R . . . .
C17 C 0.1905(3) 0.59345(6) 0.2846(3) 0.0431(5) Uani 1 1 d . . . . .
C18 C 0.1675(3) 0.58071(5) 0.0744(3) 0.0374(4) Uani 1 1 d . . . . .
H18 H 0.0199 0.5866 -0.0301 0.045 Uiso 1 1 calc R . . . .
C19 C 0.3209(4) 0.59952(5) 0.0085(3) 0.0418(5) Uani 1 1 d . . . . .
H19A H 0.4685 0.5923 0.1005 0.050 Uiso 1 1 calc R . . . .
H19B H 0.2868 0.5920 -0.1307 0.050 Uiso 1 1 calc R . . . .
C20 C 0.3072(4) 0.63997(6) 0.0122(3) 0.0458(5) Uani 1 1 d . . . . .
C21 C 0.3532(4) 0.65112(6) 0.2308(4) 0.0513(5) Uani 1 1 d . . . . .
H21A H 0.5000 0.6445 0.3287 0.062 Uiso 1 1 calc R . . . .
H21B H 0.3419 0.6766 0.2356 0.062 Uiso 1 1 calc R . . . .
C22 C 0.1964(4) 0.63406(6) 0.2937(4) 0.0510(5) Uani 1 1 d . . . . .
H22A H 0.0521 0.6429 0.2038 0.061 Uiso 1 1 calc R . . . .
H22B H 0.2343 0.6413 0.4342 0.061 Uiso 1 1 calc R . . . .
C23 C 0.2849(6) 0.34408(7) 0.2282(5) 0.0649(7) Uani 1 1 d . . . . .
H23A H 0.2539 0.3533 0.3342 0.097 Uiso 1 1 calc GR . . . .
H23B H 0.3392 0.3204 0.2634 0.097 Uiso 1 1 calc GR . . . .
H23C H 0.1548 0.3439 0.0979 0.097 Uiso 1 1 calc GR . . . .
C24 C 0.6769(5) 0.35927(8) 0.3962(4) 0.0735(8) Uani 1 1 d . . . . .
H24A H 0.7814 0.3760 0.3990 0.110 Uiso 1 1 calc GR . . . .
H24B H 0.7214 0.3359 0.3827 0.110 Uiso 1 1 calc GR . . . .
H24C H 0.6663 0.3610 0.5226 0.110 Uiso 1 1 calc GR . . . .
C25 C -0.0062(4) 0.41106(7) -0.0349(4) 0.0526(5) Uani 1 1 d . . . . .
H25A H -0.0351 0.3882 -0.0993 0.079 Uiso 1 1 calc GR . . . .
H25B H -0.1120 0.4276 -0.1257 0.079 Uiso 1 1 calc GR . . . .
H25C H -0.0132 0.4097 0.0933 0.079 Uiso 1 1 calc GR . . . .
C26 C 0.0439(4) 0.48055(6) 0.2371(4) 0.0481(5) Uani 1 1 d . . . . .
H26A H 0.0504 0.4952 0.3474 0.072 Uiso 1 1 calc GR . . . .
H26B H 0.0082 0.4568 0.2561 0.072 Uiso 1 1 calc GR . . . .
H26C H -0.0649 0.4895 0.1065 0.072 Uiso 1 1 calc GR . . . .
C27 C 0.5704(3) 0.52206(6) 0.2482(3) 0.0401(4) Uani 1 1 d . . . . .
H27A H 0.5471 0.5175 0.1097 0.060 Uiso 1 1 calc GR . . . .
H27B H 0.6680 0.5048 0.3410 0.060 Uiso 1 1 calc GR . . . .
H27C H 0.6317 0.5452 0.2903 0.060 Uiso 1 1 calc GR . . . .
C28 C -0.0076(4) 0.58161(7) 0.3055(5) 0.0602(6) Uani 1 1 d . . . . .
H28A H -0.1356 0.5919 0.1962 0.090 Uiso 1 1 calc GR . . . .
H28B H 0.0070 0.5891 0.4373 0.090 Uiso 1 1 calc GR . . . .
H28C H -0.0189 0.5564 0.2960 0.090 Uiso 1 1 calc GR . . . .
C29 C 0.0850(4) 0.65196(6) -0.1532(3) 0.0485(5) Uani 1 1 d . . . . .
C30 C 0.4721(5) 0.65655(7) -0.0464(5) 0.0639(7) Uani 1 1 d . . . . .
H30A H 0.4459 0.6481 -0.1803 0.096 Uiso 1 1 calc GR . . . .
H30B H 0.6160 0.6501 0.0550 0.096 Uiso 1 1 calc GR . . . .
H30C H 0.4576 0.6818 -0.0504 0.096 Uiso 1 1 calc GR . . . .
C31 C -0.1643(5) 0.70011(7) -0.2759(4) 0.0608(6) Uani 1 1 d . . . . .
H31A H -0.2353 0.7134 -0.2110 0.073 Uiso 1 1 calc R . . . .
H31B H -0.2623 0.6817 -0.3600 0.073 Uiso 1 1 calc R . . . .
C32 C -0.1131(4) 0.72410(6) -0.4108(4) 0.0535(6) Uani 1 1 d . . . . .
C33 C -0.0552(6) 0.71064(8) -0.5519(5) 0.0735(8) Uani 1 1 d . . . . .
H33 H -0.0543 0.6864 -0.5700 0.088 Uiso 1 1 calc R . . . .
C34 C 0.0021(7) 0.73309(11) -0.6676(6) 0.0915(11) Uani 1 1 d . . . . .
H34 H 0.0446 0.7239 -0.7613 0.110 Uiso 1 1 calc R . . . .
C35 C -0.0038(6) 0.76938(10) -0.6440(6) 0.0884(10) Uani 1 1 d . . . . .
H35 H 0.0379 0.7845 -0.7194 0.106 Uiso 1 1 calc R . . . .
C36 C -0.0701(6) 0.78244(8) -0.5118(6) 0.0791(9) Uani 1 1 d . . . . .
H36 H -0.0803 0.8067 -0.5000 0.095 Uiso 1 1 calc R . . . .
C37 C -0.1226(5) 0.76019(7) -0.3943(5) 0.0648(7) Uani 1 1 d . . . . .
H37 H -0.1656 0.7696 -0.3015 0.078 Uiso 1 1 calc R . . . .
C38 C 0.6153(4) 0.30643(7) -0.0668(4) 0.0609(7) Uani 1 1 d . . . . .
C39 C 0.6069(6) 0.26696(8) -0.0651(6) 0.0833(10) Uani 1 1 d . . . . .
H39A H 0.6054 0.2592 0.0596 0.125 Uiso 1 1 calc GR . . . .
H39B H 0.7318 0.2575 -0.0703 0.125 Uiso 1 1 calc GR . . . .
H39C H 0.4781 0.2589 -0.1834 0.125 Uiso 1 1 calc GR . . . .

loop_
_atom_site_aniso_label
_atom_site_aniso_U_11
_atom_site_aniso_U_22
_atom_site_aniso_U_33
_atom_site_aniso_U_23
_atom_site_aniso_U_13
_atom_site_aniso_U_12
O1 0.0779(12) 0.0329(8) 0.0758(11) -0.0018(8) 0.0405(9) 0.0030(8)
C1 0.0727(15) 0.0375(11) 0.0382(10) 0.0008(9) 0.0278(10) 0.0006(10)
O2 0.0725(11) 0.0463(9) 0.0392(8) -0.0034(7) -0.0006(8) 0.0043(8)
C2 0.0806(17) 0.0376(11) 0.0447(12) -0.0041(9) 0.0328(12) -0.0003(11)
O3 0.0831(13) 0.0447(9) 0.0573(10) -0.0066(8) 0.0069(9) 0.0076(9)
C3 0.0639(14) 0.0294(10) 0.0608(13) -0.0022(9) 0.0344(11) -0.0002(9)
O4 0.0707(11) 0.0396(8) 0.0538(9) -0.0007(7) 0.0202(8) 0.0115(8)
C4 0.0612(13) 0.0343(10) 0.0445(11) 0.0040(9) 0.0228(10) 0.0023(9)
O5 0.1120(19) 0.0751(16) 0.160(3) -0.0243(16) 0.098(2) -0.0050(14)
C5 0.0439(10) 0.0333(10) 0.0381(10) 0.0032(8) 0.0196(9) -0.0033(8)
C6 0.0579(13) 0.0393(11) 0.0353(10) 0.0057(8) 0.0209(9) -0.0002(9)
C7 0.0541(12) 0.0405(11) 0.0309(9) 0.0011(8) 0.0193(9) -0.0010(9)
C8 0.0357(9) 0.0362(10) 0.0336(9) 0.0006(7) 0.0175(7) -0.0007(8)
C9 0.0344(9) 0.0345(10) 0.0313(9) 0.0015(7) 0.0148(8) -0.0011(7)
C10 0.0439(11) 0.0325(10) 0.0343(9) -0.0001(7) 0.0164(8) -0.0036(8)
C11 0.0415(10) 0.0412(11) 0.0339(10) 0.0005(8) 0.0102(8) -0.0005(9)
C12 0.0398(10) 0.0383(11) 0.0365(10) 0.0031(8) 0.0084(8) 0.0045(8)
C13 0.0314(9) 0.0359(10) 0.0386(10) 0.0011(8) 0.0174(8) 0.0014(8)
C14 0.0324(9) 0.0371(10) 0.0336(9) -0.0007(8) 0.0160(7) 0.0001(8)
C15 0.0511(12) 0.0433(11) 0.0348(10) -0.0010(8) 0.0198(9) -0.0023(9)
C16 0.0550(12) 0.0431(12) 0.0371(10) -0.0067(8) 0.0211(9) -0.0029(9)
C17 0.0483(11) 0.0394(11) 0.0477(11) -0.0037(9) 0.0276(9) 0.0031(9)
C18 0.0346(9) 0.0362(10) 0.0390(10) -0.0006(8) 0.0152(8) 0.0034(8)
C19 0.0468(11) 0.0371(11) 0.0442(10) 0.0019(8) 0.0236(9) 0.0037(8)
C20 0.0505(12) 0.0362(11) 0.0487(12) 0.0001(9) 0.0215(10) -0.0005(9)
C21 0.0583(13) 0.0352(11) 0.0496(12) -0.0052(9) 0.0160(10) -0.0020(10)
C22 0.0613(13) 0.0424(12) 0.0499(12) -0.0064(9) 0.0264(11) 0.0078(10)
C23 0.098(2) 0.0420(13) 0.0697(16) 0.0029(11) 0.0515(16) -0.0110(13)
C24 0.0829(19) 0.0500(15) 0.0631(15) 0.0057(12) 0.0135(14) 0.0205(13)
C25 0.0485(12) 0.0439(12) 0.0586(13) -0.0061(10) 0.0192(10) -0.0109(10)
C26 0.0475(11) 0.0455(12) 0.0626(13) -0.0048(10) 0.0352(10) -0.0063(9)
C27 0.0339(10) 0.0390(10) 0.0475(10) 0.0044(9) 0.0191(8) 0.0005(8)
C28 0.0596(14) 0.0565(15) 0.0817(17) -0.0048(13) 0.0474(13) 0.0036(11)
C29 0.0609(13) 0.0323(10) 0.0488(12) 0.0015(9) 0.0226(11) 0.0026(9)
C30 0.0675(16) 0.0504(14) 0.0797(17) 0.0059(12) 0.0393(14) -0.0046(12)
C31 0.0629(15) 0.0514(14) 0.0643(15) 0.0060(11) 0.0265(13) 0.0154(12)
C32 0.0537(13) 0.0422(12) 0.0545(13) 0.0009(10) 0.0168(10) 0.0100(10)
C33 0.106(2) 0.0475(14) 0.0757(18) 0.0036(13) 0.0494(18) 0.0154(15)
C34 0.122(3) 0.084(2) 0.093(2) 0.0153(19) 0.070(2) 0.023(2)
C35 0.090(2) 0.076(2) 0.101(2) 0.0279(19) 0.046(2) 0.0049(18)
C36 0.086(2) 0.0409(13) 0.103(2) 0.0059(15) 0.0371(19) 0.0015(14)
C37 0.0723(17) 0.0435(13) 0.0710(16) -0.0033(12) 0.0270(13) 0.0106(12)
C38 0.0579(15) 0.0503(14) 0.0652(15) -0.0127(11) 0.0208(12) 0.0071(12)
C39 0.082(2) 0.0508(16) 0.093(2) -0.0143(15) 0.0206(17) 0.0155(14)

loop_
_atom_type_symbol
_atom_type_description
_atom_type_scat_dispersion_real
_atom_type_scat_dispersion_imag
_atom_type_scat_source
C C 0.0181 0.0091 'International Tables Vol C Tables 4.2.6.8 and 6.1.1.4'
H H 0.0000 0.0000 'International Tables Vol C Tables 4.2.6.8 and 6.1.1.4'
O O 0.0492 0.0322 'International Tables Vol C Tables 4.2.6.8 and 6.1.1.4'

loop_
_geom_angle_atom_site_label_1
_geom_angle_atom_site_label_2
_geom_angle_atom_site_label_3
_geom_angle
_geom_angle_site_symmetry_1
_geom_angle_site_symmetry_3
C38 O1 C3 119.4(2) . .
C2 C1 C10 112.74(17) . .
C3 C2 C1 110.62(19) . .
O1 C3 C2 109.13(19) . .
O1 C3 C4 107.18(18) . .
C2 C3 C4 114.5(2) . .
C29 O4 C31 117.09(19) . .
C3 C4 C5 107.63(17) . .
C3 C4 C24 107.1(2) . .
C23 C4 C3 111.3(2) . .
C23 C4 C5 113.7(2) . .
C23 C4 C24 108.5(2) . .
C24 C4 C5 108.41(19) . .
C6 C5 C4 112.92(16) . .
C6 C5 C10 111.12(17) . .
C10 C5 C4 117.25(16) . .
C5 C6 C7 110.30(16) . .
C6 C7 C8 113.81(17) . .
C7 C8 C9 110.57(16) . .
C7 C8 C14 109.62(15) . .
C7 C8 C26 108.08(17) . .
C9 C8 C14 107.59(14) . .
C26 C8 C9 110.45(16) . .
C26 C8 C14 110.54(15) . .
C8 C9 C10 117.56(15) . .
C11 C9 C8 108.52(16) . .
C11 C9 C10 116.00(15) . .
C1 C10 C5 106.86(17) . .
C1 C10 C9 108.81(16) . .
C5 C10 C9 105.42(15) . .
C25 C10 C1 108.95(18) . .
C25 C10 C5 114.60(17) . .
C25 C10 C9 111.95(17) . .
O2 C11 C9 123.53(19) . .
O2 C11 C12 119.06(18) . .
C12 C11 C9 117.38(16) . .
C13 C12 C11 125.05(18) . .
C12 C13 C14 119.53(17) . .
C12 C13 C18 118.88(18) . .
C18 C13 C14 121.39(16) . .
C13 C14 C8 108.84(14) . .
C13 C14 C15 112.55(16) . .
C13 C14 C27 106.26(15) . .
C15 C14 C8 110.71(15) . .
C27 C14 C8 112.72(15) . .
C27 C14 C15 105.71(16) . .
C16 C15 C14 114.11(17) . .
C15 C16 C17 112.66(18) . .
C16 C17 C18 109.38(16) . .
C16 C17 C22 111.10(18) . .
C22 C17 C18 110.12(18) . .
C28 C17 C16 109.9(2) . .
C28 C17 C18 109.08(18) . .
C28 C17 C22 107.24(18) . .
C13 C18 C17 112.61(17) . .
C13 C18 C19 110.55(16) . .
C19 C18 C17 113.56(17) . .
C20 C19 C18 113.50(17) . .
C21 C20 C19 108.00(18) . .
C21 C20 C30 110.8(2) . .
C29 C20 C19 109.42(18) . .
C29 C20 C21 112.54(19) . .
C29 C20 C30 106.1(2) . .
C30 C20 C19 110.0(2) . .
C22 C21 C20 111.49(19) . .
C21 C22 C17 114.96(19) . .
O3 C29 O4 123.0(2) . .
O3 C29 C20 124.7(2) . .
O4 C29 C20 112.26(19) . .
O4 C31 C32 110.1(2) . .
C33 C32 C31 120.8(2) . .
C33 C32 C37 118.6(3) . .
C37 C32 C31 120.6(3) . .
C32 C33 C34 120.0(3) . .
C33 C34 C35 120.1(3) . .
C36 C35 C34 119.6(3) . .
C35 C36 C37 120.3(3) . .
C36 C37 C32 121.3(3) . .
O1 C38 C39 111.0(3) . .
O5 C38 O1 123.8(3) . .
O5 C38 C39 125.2(3) . .

loop_
_geom_bond_atom_site_label_1
_geom_bond_atom_site_label_2
_geom_bond_distance
_geom_bond_site_symmetry_2
O1 C3 1.463(3) .
O1 C38 1.330(3) .
C1 C2 1.528(3) .
C1 C10 1.545(3) .
O2 C11 1.216(3) .
C2 C3 1.504(4) .
O3 C29 1.202(3) .
C3 C4 1.533(3) .
O4 C29 1.336(3) .
O4 C31 1.463(3) .
C4 C5 1.563(3) .
C4 C23 1.528(4) .
C4 C24 1.539(4) .
O5 C38 1.194(4) .
C5 C6 1.526(3) .
C5 C10 1.559(3) .
C6 C7 1.527(3) .
C7 C8 1.535(3) .
C8 C9 1.568(3) .
C8 C14 1.587(3) .
C8 C26 1.545(3) .
C9 C10 1.569(3) .
C9 C11 1.523(3) .
C10 C25 1.538(3) .
C11 C12 1.470(3) .
C12 C13 1.338(3) .
C13 C14 1.526(3) .
C13 C18 1.523(3) .
C14 C15 1.553(3) .
C14 C27 1.551(3) .
C15 C16 1.526(3) .
C16 C17 1.536(3) .
C17 C18 1.542(3) .
C17 C22 1.541(3) .
C17 C28 1.528(3) .
C18 C19 1.538(3) .
C19 C20 1.537(3) .
C20 C21 1.530(3) .
C20 C29 1.524(3) .
C20 C30 1.537(4) .
C21 C22 1.515(4) .
C31 C32 1.499(4) .
C32 C33 1.367(4) .
C32 C37 1.378(4) .
C33 C34 1.381(5) .
C34 C35 1.389(6) .
C35 C36 1.343(6) .
C36 C37 1.368(5) .
C38 C39 1.497(4) .
